data_2216568
loop_
_publ_author_name
'Li, Si-Cun'
'Xu, Hao'
'Huang, Wen-Long'

_publ_section_title
;
 <i>N</i>-(4-Chlorophenyl)-6,7-bis(2-methoxyethoxy)quinazolin-4-amine
 monohydrate
;
_journal_coeditor_code HK2380
_journal_issue 12
_journal_name_full 'Acta Crystallographica Section E'
_journal_page_first o4804
_journal_page_last o4804
_journal_paper_doi 10.1107/S1600536807059466
_journal_volume 63
_journal_year 2007
_chemical_formula_iupac 'C20 H22 Cl N3 O4, H2 O'
_chemical_formula_moiety 'C20 H22 Cl N3 O4, H2 O'
_chemical_formula_sum 'C20 H24 Cl N3 O5'
_chemical_formula_weight 421.87
_chemical_melting_point 411(2)
_chemical_name_systematic
;
N-(4-chlorophenyl)-6,7-bis(2-methoxyethoxy)quinazolin-4-amine monohydrate
;
_space_group_IT_number 14
_symmetry_cell_setting monoclinic
_symmetry_space_group_name_Hall '-P 2ybc'
_symmetry_space_group_name_H-M 'P 1 21/c 1'
_atom_sites_solution_hydrogens geom
_atom_sites_solution_primary direct
_atom_sites_solution_secondary difmap
_audit_creation_method SHELXL-97
_cell_angle_alpha 90.00
_cell_angle_beta 93.93(3)
_cell_angle_gamma 90.00
_cell_formula_units_Z 4
_cell_length_a 5.8850(12)
_cell_length_b 16.231(3)
_cell_length_c 21.723(4)
_cell_measurement_reflns_used 25
_cell_measurement_temperature 298(2)
_cell_measurement_theta_max 13
_cell_measurement_theta_min 10
_cell_volume 2070.1(7)
_computing_cell_refinement 'CAD-4 Software (Enraf--Nonius, 1989)'
_computing_data_collection 'CAD-4 Software (Enraf--Nonius, 1989)'
_computing_data_reduction 'XCAD4 (Harms & Wocadlo, 1995)'
_computing_molecular_graphics 'ORTEP-3 for Windows (Farrugia, 1997)'
_computing_publication_material 'SHELXTL (Siemens, 1996)'
_computing_structure_refinement 'SHELXL97 (Sheldrick, 1997)'
_computing_structure_solution 'SHELXS97 (Sheldrick, 1997)'
_diffrn_ambient_temperature 298(2)
_diffrn_measured_fraction_theta_full 0.997
_diffrn_measured_fraction_theta_max 0.997
_diffrn_measurement_device_type 'Enraf--Nonius CAD-4 diffractometer'
_diffrn_measurement_method '\w/2\q scans'
_diffrn_radiation_monochromator graphite
_diffrn_radiation_source 'fine-focus sealed tube'
_diffrn_radiation_type MoK\a
_diffrn_radiation_wavelength 0.71073
_diffrn_reflns_av_R_equivalents 0.0362
_diffrn_reflns_av_sigmaI/netI 0.0772
_diffrn_reflns_limit_h_max 7
_diffrn_reflns_limit_h_min -7
_diffrn_reflns_limit_k_max 20
_diffrn_reflns_limit_k_min 0
_diffrn_reflns_limit_l_max 26
_diffrn_reflns_limit_l_min 0
_diffrn_reflns_number 4474
_diffrn_reflns_theta_full 26.01
_diffrn_reflns_theta_max 26.01
_diffrn_reflns_theta_min 1.57
_diffrn_standards_decay_% 0
_diffrn_standards_interval_time 120
_diffrn_standards_number 3
_exptl_absorpt_coefficient_mu 0.221
_exptl_absorpt_correction_T_max 0.9782
_exptl_absorpt_correction_T_min 0.9366
_exptl_absorpt_correction_type psi-scan
_exptl_absorpt_process_details '(North <i>et al.</i>,  1968)'
_exptl_crystal_colour colorless
_exptl_crystal_density_diffrn 1.354
_exptl_crystal_density_method 'not measured'
_exptl_crystal_description block
_exptl_crystal_F_000 888
_exptl_crystal_size_max 0.30
_exptl_crystal_size_mid 0.10
_exptl_crystal_size_min 0.10
_refine_diff_density_max 0.199
_refine_diff_density_min -0.263
_refine_ls_extinction_method none
_refine_ls_goodness_of_fit_ref 0.993
_refine_ls_hydrogen_treatment constr
_refine_ls_matrix_type full
_refine_ls_number_parameters 262
_refine_ls_number_reflns 4064
_refine_ls_number_restraints 0
_refine_ls_restrained_S_all 0.993
_refine_ls_R_factor_all 0.1428
_refine_ls_R_factor_gt 0.0670
_refine_ls_shift/su_max 0.000
_refine_ls_shift/su_mean 0.000
_refine_ls_structure_factor_coef Fsqd
_refine_ls_weighting_details 'calc w=1/[\s^2^(Fo^2^)+(0.0700P)^2^] where P=(Fo^2^+2Fc^2^)/3'
_refine_ls_weighting_scheme calc
_refine_ls_wR_factor_gt 0.1485
_refine_ls_wR_factor_ref 0.1791
_reflns_number_gt 1956
_reflns_number_total 4064
_reflns_threshold_expression I>2\s(I)
_cod_data_source_file hk2380.cif
_cod_data_source_block I
_cod_original_sg_symbol_H-M 'P 21/c'
_cod_database_code 2216568
_cod_database_fobs_code 2216568

loop_
_symmetry_equiv_pos_as_xyz
'x, y, z'
'-x, y+1/2, -z+1/2'
'-x, -y, -z'
'x, -y-1/2, z-1/2'

loop_
_atom_site_type_symbol
_atom_site_label
_atom_site_fract_x
_atom_site_fract_y
_atom_site_fract_z
_atom_site_U_iso_or_equiv
_atom_site_adp_type
_atom_site_calc_flag
_atom_site_refinement_flags
_atom_site_occupancy
Cl Cl 0.28318(19) 0.54760(8) 0.08634(6) 0.0852(4) Uani d . 1
O OW 2.2216(5) 0.58666(15) 0.30954(12) 0.0652(8) Uani d . 1
H HWB 2.3512 0.6041 0.3004 0.078 Uiso d R 1
H HWA 2.1409 0.6263 0.3214 0.078 Uiso d R 1
O O1 2.2847(5) 0.23685(18) 0.48805(14) 0.0734(8) Uani d . 1
O O2 2.0330(5) 0.31921(15) 0.38367(12) 0.0610(7) Uani d . 1
O O3 2.0406(5) 0.60395(19) 0.42442(13) 0.0790(9) Uani d . 1
O O4 1.8136(5) 0.45376(15) 0.39496(12) 0.0634(8) Uani d . 1
N N1 1.5256(6) 0.23193(19) 0.21452(16) 0.0678(10) Uani d . 1
N N2 1.2049(6) 0.3156(2) 0.18159(16) 0.0699(10) Uani d . 1
N N3 1.1257(5) 0.43964(18) 0.22824(13) 0.0520(8) Uani d . 1
H H3A 1.1693 0.4744 0.2565 0.062 Uiso calc R 1
C C1 2.1970(9) 0.1593(3) 0.5006(2) 0.0893(15) Uani d . 1
H H1B 2.1511 0.1582 0.5422 0.134 Uiso calc R 1
H H1C 2.3119 0.1182 0.4959 0.134 Uiso calc R 1
H H1D 2.0678 0.1481 0.4725 0.134 Uiso calc R 1
C C2 2.3533(7) 0.2472(3) 0.4277(2) 0.0675(12) Uani d . 1
H H2B 2.4608 0.2039 0.4195 0.081 Uiso calc R 1
H H2C 2.4330 0.2994 0.4257 0.081 Uiso calc R 1
C C3 2.1656(7) 0.2459(2) 0.37812(19) 0.0614(11) Uani d . 1
H H3B 2.2280 0.2440 0.3379 0.074 Uiso calc R 1
H H3C 2.0710 0.1976 0.3824 0.074 Uiso calc R 1
C C4 2.1759(7) 0.6585(3) 0.4609(2) 0.0865(15) Uani d . 1
H H4A 2.3114 0.6712 0.4406 0.130 Uiso calc R 1
H H4B 2.2169 0.6334 0.5002 0.130 Uiso calc R 1
H H4C 2.0922 0.7083 0.4671 0.130 Uiso calc R 1
C C5 1.8353(7) 0.5800(2) 0.44938(18) 0.0596(11) Uani d . 1
H H5A 1.7497 0.6285 0.4599 0.071 Uiso calc R 1
H H5B 1.8683 0.5481 0.4867 0.071 Uiso calc R 1
C C6 1.6987(7) 0.5297(2) 0.40302(18) 0.0604(11) Uani d . 1
H H6A 1.5485 0.5195 0.4172 0.072 Uiso calc R 1
H H6B 1.6810 0.5590 0.3641 0.072 Uiso calc R 1
C C7 1.7244(7) 0.4023(2) 0.34991(17) 0.0497(9) Uani d . 1
C C8 1.8498(7) 0.3282(2) 0.34302(17) 0.0500(9) Uani d . 1
C C9 1.7805(7) 0.2744(2) 0.29797(17) 0.0542(10) Uani d . 1
H H9A 1.8631 0.2263 0.2931 0.065 Uiso calc R 1
C C10 1.5872(7) 0.2897(2) 0.25873(17) 0.0534(10) Uani d . 1
C C11 1.4585(6) 0.3615(2) 0.26580(16) 0.0475(9) Uani d . 1
C C12 1.5328(6) 0.4175(2) 0.31264(17) 0.0502(9) Uani d . 1
H H12A 1.4501 0.4654 0.3182 0.060 Uiso calc R 1
C C13 1.3404(9) 0.2501(3) 0.1796(2) 0.0801(14) Uani d . 1
H H13A 1.2983 0.2116 0.1492 0.096 Uiso calc R 1
C C14 1.2607(6) 0.3716(2) 0.22432(17) 0.0506(9) Uani d . 1
C C15 0.9255(6) 0.4610(2) 0.19267(17) 0.0490(9) Uani d . 1
C C16 0.8334(7) 0.4174(3) 0.1424(2) 0.0710(12) Uani d . 1
H H16A 0.9033 0.3693 0.1303 0.085 Uiso calc R 1
C C17 0.6390(8) 0.4448(3) 0.1103(2) 0.0782(14) Uani d . 1
H H17A 0.5801 0.4155 0.0760 0.094 Uiso calc R 1
C C18 0.5306(7) 0.5149(3) 0.1279(2) 0.0598(11) Uani d . 1
C C19 0.6159(7) 0.5582(2) 0.17804(19) 0.0608(11) Uani d . 1
H H19A 0.5421 0.6053 0.1906 0.073 Uiso calc R 1
C C20 0.8115(7) 0.5316(2) 0.20973(18) 0.0601(11) Uani d . 1
H H20A 0.8699 0.5617 0.2437 0.072 Uiso calc R 1

loop_
_atom_site_aniso_label
_atom_site_aniso_U_11
_atom_site_aniso_U_22
_atom_site_aniso_U_33
_atom_site_aniso_U_12
_atom_site_aniso_U_13
_atom_site_aniso_U_23
Cl 0.0616(7) 0.0858(9) 0.1056(10) -0.0049(6) -0.0127(6) 0.0152(7)
OW 0.0705(18) 0.0484(16) 0.0770(19) -0.0015(14) 0.0064(15) -0.0136(14)
O1 0.081(2) 0.066(2) 0.072(2) 0.0037(17) 0.0000(17) -0.0073(16)
O2 0.0661(18) 0.0464(16) 0.0693(18) 0.0151(14) -0.0037(15) -0.0044(13)
O3 0.077(2) 0.087(2) 0.074(2) -0.0186(18) 0.0123(17) -0.0290(17)
O4 0.0768(18) 0.0420(15) 0.0692(18) 0.0147(14) -0.0109(15) -0.0117(14)
N1 0.088(3) 0.045(2) 0.069(2) 0.0070(19) -0.004(2) -0.0126(17)
N2 0.090(3) 0.045(2) 0.072(2) 0.0072(19) -0.011(2) -0.0171(18)
N3 0.057(2) 0.0486(19) 0.0499(19) -0.0026(16) -0.0017(16) -0.0052(15)
C1 0.118(4) 0.075(3) 0.073(3) -0.002(3) -0.004(3) 0.015(3)
C2 0.065(3) 0.056(3) 0.083(3) 0.006(2) 0.010(3) -0.003(2)
C3 0.068(3) 0.049(2) 0.067(3) 0.012(2) 0.008(2) 0.005(2)
C4 0.067(3) 0.095(4) 0.097(4) -0.011(3) 0.003(3) -0.037(3)
C5 0.064(3) 0.054(2) 0.060(3) 0.007(2) 0.001(2) -0.009(2)
C6 0.067(3) 0.044(2) 0.069(3) 0.007(2) -0.005(2) -0.010(2)
C7 0.061(2) 0.037(2) 0.052(2) -0.0016(19) 0.006(2) -0.0028(18)
C8 0.058(2) 0.040(2) 0.051(2) 0.0072(19) 0.003(2) 0.0046(18)
C9 0.070(3) 0.035(2) 0.059(2) 0.0044(19) 0.011(2) -0.0046(18)
C10 0.069(3) 0.039(2) 0.053(2) -0.001(2) 0.008(2) -0.0019(19)
C11 0.058(2) 0.036(2) 0.049(2) -0.0050(18) 0.0080(19) 0.0011(17)
C12 0.057(2) 0.037(2) 0.056(2) 0.0032(19) 0.005(2) -0.0010(18)
C13 0.113(4) 0.051(3) 0.073(3) 0.003(3) -0.013(3) -0.021(2)
C14 0.060(3) 0.042(2) 0.050(2) -0.006(2) 0.005(2) 0.0001(18)
C15 0.051(2) 0.046(2) 0.049(2) -0.008(2) 0.0041(18) -0.0016(18)
C16 0.058(3) 0.068(3) 0.085(3) 0.001(2) -0.003(2) -0.015(2)
C17 0.070(3) 0.083(4) 0.079(3) -0.005(3) -0.013(3) -0.018(3)
C18 0.052(2) 0.059(3) 0.069(3) -0.008(2) 0.004(2) 0.013(2)
C19 0.067(3) 0.050(2) 0.066(3) 0.004(2) 0.005(2) 0.006(2)
C20 0.075(3) 0.048(2) 0.058(3) -0.006(2) 0.000(2) 0.003(2)

loop_
_atom_type_symbol
_atom_type_description
_atom_type_scat_dispersion_real
_atom_type_scat_dispersion_imag
_atom_type_scat_source
C C 0.0033 0.0016 'International Tables Vol C Tables 4.2.6.8 and 6.1.1.4'
H H 0.0000 0.0000 'International Tables Vol C Tables 4.2.6.8 and 6.1.1.4'
N N 0.0061 0.0033 'International Tables Vol C Tables 4.2.6.8 and 6.1.1.4'
O O 0.0106 0.0060 'International Tables Vol C Tables 4.2.6.8 and 6.1.1.4'
Cl Cl 0.1484 0.1585 'International Tables Vol C Tables 4.2.6.8 and 6.1.1.4'

loop_
_geom_angle_atom_site_label_1
_geom_angle_atom_site_label_2
_geom_angle_atom_site_label_3
_geom_angle
_geom_angle_publ_flag
HWB OW HWA 110.3 no
C13 N1 C10 114.7(4) no
C1 O1 C2 115.1(3) no
O1 C1 H1B 109.5 no
O1 C1 H1C 109.5 no
H1B C1 H1C 109.5 no
O1 C1 H1D 109.5 no
H1B C1 H1D 109.5 no
H1C C1 H1D 109.5 no
C8 O2 C3 116.7(3) no
C14 N2 C13 116.8(4) no
O1 C2 C3 115.2(3) no
O1 C2 H2B 108.5 no
C3 C2 H2B 108.5 no
O1 C2 H2C 108.5 no
C3 C2 H2C 108.5 no
H2B C2 H2C 107.5 no
C14 N3 C15 129.3(3) no
C14 N3 H3A 115.3 no
C15 N3 H3A 115.3 no
C4 O3 C5 115.1(3) no
O2 C3 C2 107.9(3) no
O2 C3 H3B 110.1 no
C2 C3 H3B 110.1 no
O2 C3 H3C 110.1 no
C2 C3 H3C 110.1 no
H3B C3 H3C 108.4 no
C7 O4 C6 117.1(3) no
O3 C4 H4A 109.5 no
O3 C4 H4B 109.5 no
H4A C4 H4B 109.5 no
O3 C4 H4C 109.5 no
H4A C4 H4C 109.5 no
H4B C4 H4C 109.5 no
O3 C5 C6 109.1(3) no
O3 C5 H5A 109.9 no
C6 C5 H5A 109.9 no
O3 C5 H5B 109.9 no
C6 C5 H5B 109.9 no
H5A C5 H5B 108.3 no
O4 C6 C5 108.6(3) no
O4 C6 H6A 110.0 no
C5 C6 H6A 110.0 no
O4 C6 H6B 110.0 no
C5 C6 H6B 110.0 no
H6A C6 H6B 108.3 no
O4 C7 C12 125.2(3) no
O4 C7 C8 114.6(3) no
C12 C7 C8 120.2(3) no
C9 C8 O2 126.1(3) no
C9 C8 C7 119.2(4) no
O2 C8 C7 114.7(3) no
C8 C9 C10 121.3(4) no
C8 C9 H9A 119.4 no
C10 C9 H9A 119.4 no
N1 C10 C9 118.0(4) no
N1 C10 C11 121.6(4) no
C9 C10 C11 120.3(4) no
C10 C11 C12 118.1(4) no
C10 C11 C14 116.6(3) no
C12 C11 C14 125.3(3) no
C7 C12 C11 120.9(3) no
C7 C12 H12A 119.5 no
C11 C12 H12A 119.5 no
N1 C13 N2 129.3(4) no
N1 C13 H13A 115.4 no
N2 C13 H13A 115.4 no
N2 C14 N3 118.7(3) no
N2 C14 C11 120.9(4) no
N3 C14 C11 120.3(3) no
C16 C15 C20 117.6(4) no
C16 C15 N3 125.2(4) no
C20 C15 N3 117.2(3) no
C17 C16 C15 120.3(4) no
C17 C16 H16A 119.8 no
C15 C16 H16A 119.8 no
C18 C17 C16 121.0(4) no
C18 C17 H17A 119.5 no
C16 C17 H17A 119.5 no
C19 C18 C17 119.8(4) no
C19 C18 Cl 120.4(4) no
C17 C18 Cl 119.8(4) no
C18 C19 C20 119.3(4) no
C18 C19 H19A 120.3 no
C20 C19 H19A 120.3 no
C19 C20 C15 122.0(4) no
C19 C20 H20A 119.0 no
C15 C20 H20A 119.0 no

loop_
_geom_bond_atom_site_label_1
_geom_bond_atom_site_label_2
_geom_bond_distance
_geom_bond_publ_flag
Cl C18 1.742(4) no
OW HWB 0.8500 no
OW HWA 0.8501 no
N1 C13 1.318(5) no
N1 C10 1.374(4) no
O1 C1 1.394(5) no
O1 C2 1.408(5) no
C1 H1B 0.9600 no
C1 H1C 0.9600 no
C1 H1D 0.9600 no
O2 C8 1.354(4) no
O2 C3 1.433(4) no
N2 C14 1.324(4) no
N2 C13 1.332(5) no
C2 C3 1.490(5) no
C2 H2B 0.9700 no
C2 H2C 0.9700 no
N3 C14 1.366(4) no
N3 C15 1.408(4) no
N3 H3A 0.8600 no
O3 C4 1.400(5) no
O3 C5 1.412(5) no
C3 H3B 0.9700 no
C3 H3C 0.9700 no
O4 C7 1.364(4) no
O4 C6 1.423(4) no
C4 H4A 0.9600 no
C4 H4B 0.9600 no
C4 H4C 0.9600 no
C5 C6 1.489(5) no
C5 H5A 0.9700 no
C5 H5B 0.9700 no
C6 H6A 0.9700 no
C6 H6B 0.9700 no
C7 C12 1.365(5) no
C7 C8 1.424(5) no
C8 C9 1.354(5) no
C9 C10 1.396(5) no
C9 H9A 0.9300 no
C10 C11 1.403(5) no
C11 C12 1.412(5) no
C11 C14 1.432(5) no
C12 H12A 0.9300 no
C13 H13A 0.9300 no
C15 C16 1.380(5) no
C15 C20 1.391(5) no
C16 C17 1.373(5) no
C16 H16A 0.9300 no
C17 C18 1.371(6) no
C17 H17A 0.9300 no
C18 C19 1.363(5) no
C19 C20 1.370(5) no
C19 H19A 0.9300 no
C20 H20A 0.9300 no

loop_
_geom_hbond_atom_site_label_D
_geom_hbond_atom_site_label_H
_geom_hbond_atom_site_label_A
_geom_hbond_site_symmetry_A
_geom_hbond_distance_DH
_geom_hbond_distance_HA
_geom_hbond_distance_DA
_geom_hbond_angle_DHA
_geom_hbond_publ_flag
OW HWA O3 . 0.85 2.38 2.794(4) 110 yes
C16 H16A N2 . 0.93 2.21 2.825(6) 123 yes
N3 H3A OW 1_455 0.86 2.17 2.999(4) 163 yes
C12 H12A OW 1_455 0.93 2.38 3.299(4) 168 yes
C20 H20A OW 1_455 0.93 2.47 3.257(5) 143 yes

loop_
_geom_torsion_atom_site_label_1
_geom_torsion_atom_site_label_2
_geom_torsion_atom_site_label_3
_geom_torsion_atom_site_label_4
_geom_torsion
C1 O1 C2 C3 67.2(5)
C8 O2 C3 C2 -178.6(3)
O1 C2 C3 O2 69.4(4)
C4 O3 C5 C6 174.0(3)
C7 O4 C6 C5 -174.2(3)
O3 C5 C6 O4 67.7(4)
C6 O4 C7 C12 -0.8(5)
C6 O4 C7 C8 178.5(3)
C3 O2 C8 C9 0.2(5)
C3 O2 C8 C7 -179.5(3)
O4 C7 C8 C9 -177.5(3)
C12 C7 C8 C9 1.9(5)
O4 C7 C8 O2 2.2(5)
C12 C7 C8 O2 -178.4(3)
O2 C8 C9 C10 179.6(3)
C7 C8 C9 C10 -0.8(6)
C13 N1 C10 C9 179.4(4)
C13 N1 C10 C11 0.9(6)
C8 C9 C10 N1 -179.3(4)
C8 C9 C10 C11 -0.8(6)
N1 C10 C11 C12 179.6(3)
C9 C10 C11 C12 1.1(5)
N1 C10 C11 C14 -0.5(5)
C9 C10 C11 C14 -178.9(3)
O4 C7 C12 C11 177.8(3)
C8 C7 C12 C11 -1.6(5)
C10 C11 C12 C7 0.0(5)
C14 C11 C12 C7 -179.9(3)
C10 N1 C13 N2 -0.8(7)
C14 N2 C13 N1 0.2(8)
C13 N2 C14 N3 -179.6(4)
C13 N2 C14 C11 0.3(6)
C15 N3 C14 N2 0.4(6)
C15 N3 C14 C11 -179.6(3)
C10 C11 C14 N2 -0.2(5)
C12 C11 C14 N2 179.8(4)
C10 C11 C14 N3 179.8(3)
C12 C11 C14 N3 -0.3(5)
C14 N3 C15 C16 -4.6(6)
C14 N3 C15 C20 175.2(3)
C20 C15 C16 C17 1.4(6)
N3 C15 C16 C17 -178.8(4)
C15 C16 C17 C18 -1.1(7)
C16 C17 C18 C19 -0.1(7)
C16 C17 C18 Cl -179.6(3)
C17 C18 C19 C20 0.9(6)
Cl C18 C19 C20 -179.6(3)
C18 C19 C20 C15 -0.6(6)
C16 C15 C20 C19 -0.5(6)
N3 C15 C20 C19 179.6(3)

loop_
_cod_related_entry_id
_cod_related_entry_database
_cod_related_entry_code
1 ChemSpider 21120356
